data_7019320
loop_
_publ_author_name
'Matsumoto, Takeshi'
'Wakizaka, Masanori'
'Yano, Hirokazu'
'Kobayashi, Atsushi'
'Chang, Ho-Chol'
'Kato, Masako'

_publ_section_title
;
 Coordination site-dependent cation binding and multi-responsible redox
 properties of Janus-head metalloligand,
 [Mo(V)(1,2-mercaptophenolato)(3)].
;
_journal_issue 27
_journal_name_full 'Dalton transactions (Cambridge, England : 2003)'
_journal_page_first 8303
_journal_page_last 8315
_journal_paper_doi 10.1039/c2dt30178d
_journal_volume 41
_journal_year 2012
_chemical_formula_moiety 'C20 H15 Cu Mo N O3 S3 '
_chemical_formula_sum 'C20 H15 Cu Mo N O3 S3'
_chemical_formula_weight 573.01
_space_group_IT_number 14
_symmetry_cell_setting monoclinic
_symmetry_Int_Tables_number 14
_symmetry_space_group_name_Hall '-P 2yn'
_symmetry_space_group_name_H-M 'P 1 21/n 1'
_cell_angle_alpha 90.0000
_cell_angle_beta 92.542(7)
_cell_angle_gamma 90.0000
_cell_formula_units_Z 4
_cell_length_a 10.3274(15)
_cell_length_b 11.2089(19)
_cell_length_c 17.151(2)
_cell_measurement_reflns_used 4595
_cell_measurement_temperature 163.1
_cell_measurement_theta_max 30.1
_cell_measurement_theta_min 2.7
_cell_volume 1983.4(5)
_computing_cell_refinement CrystalClear
_computing_data_collection CrystalClear
_computing_data_reduction CrystalStructure
_computing_publication_material 'CrystalStructure 3.8'
_computing_structure_refinement SHELXL
_computing_structure_solution SIR2004
_diffrn_ambient_temperature 163
_diffrn_detector_area_resol_mean 7.31
_diffrn_measured_fraction_theta_full 0.941
_diffrn_measured_fraction_theta_max 0.941
_diffrn_measurement_device_type 'Rigaku Mercury'
_diffrn_measurement_method \w
_diffrn_radiation_type 'Mo K\a'
_diffrn_radiation_wavelength 0.71075
_diffrn_reflns_av_R_equivalents 0.086
_diffrn_reflns_limit_h_max 14
_diffrn_reflns_limit_h_min -13
_diffrn_reflns_limit_k_max 14
_diffrn_reflns_limit_k_min -15
_diffrn_reflns_limit_l_max 23
_diffrn_reflns_limit_l_min -24
_diffrn_reflns_number 33664
_diffrn_reflns_theta_full 30.45
_diffrn_reflns_theta_max 30.45
_exptl_absorpt_coefficient_mu 2.042
_exptl_absorpt_correction_T_max 0.903
_exptl_absorpt_correction_T_min 0.729
_exptl_absorpt_correction_type multi-scan
_exptl_absorpt_process_details 'Jacobson, R. (1998) Private communication'
_exptl_crystal_colour brown
_exptl_crystal_density_diffrn 1.919
_exptl_crystal_density_method 'not measured'
_exptl_crystal_description prism
_exptl_crystal_F_000 1140.00
_exptl_crystal_size_max 0.20
_exptl_crystal_size_mid 0.10
_exptl_crystal_size_min 0.05
_refine_diff_density_max 1.25
_refine_diff_density_min -1.01
_refine_ls_extinction_method none
_refine_ls_goodness_of_fit_ref 1.109
_refine_ls_hydrogen_treatment refall
_refine_ls_number_parameters 263
_refine_ls_number_reflns 5665
_refine_ls_R_factor_gt 0.0652
_refine_ls_shift/su_max 0.0010
_refine_ls_structure_factor_coef Fsqd
_refine_ls_weighting_details 'w = 1/[\s^2^(Fo^2^)+(0.0659P)^2^+0.0000P] where P=(Fo^2^+2Fc^2^)/3'
_refine_ls_weighting_scheme calc
_refine_ls_wR_factor_ref 0.1518
_reflns_number_gt 4108
_reflns_number_total 5665
_reflns_threshold_expression F^2^>2.0\s(F^2^)
_cod_data_source_file c2dt30178d.txt
_cod_data_source_block '__20110206Momp_Cu1_d'
_cod_original_formula_sum 'C20 H15 Cu Mo N O3 S3 '
_cod_database_code 7019320

loop_
_symmetry_equiv_pos_site_id
_symmetry_equiv_pos_as_xyz
1 +X,+Y,+Z
2 1/2-X,1/2+Y,1/2-Z
3 -X,-Y,-Z
4 1/2+X,1/2-Y,1/2+Z

loop_
_atom_site_label
_atom_site_type_symbol
_atom_site_fract_x
_atom_site_fract_y
_atom_site_fract_z
_atom_site_U_iso_or_equiv
_atom_site_adp_type
_atom_site_occupancy
_atom_site_symmetry_multiplicity
_atom_site_calc_flag
_atom_site_refinement_flags
Mo(1) Mo 0.12784(4) 0.20513(4) 0.69759(2) 0.02273(13) Uani 1.00 1 d .
Cu(1) Cu 0.34424(6) 0.06000(6) 0.68688(4) 0.02787(16) Uani 1.00 1 d .
S(1) S 0.14044(12) 0.01264(11) 0.63352(8) 0.0274(2) Uani 1.00 1 d .
S(2) S 0.33941(12) 0.24299(11) 0.75440(7) 0.0262(2) Uani 1.00 1 d .
S(3) S 0.08487(12) 0.41291(12) 0.72942(8) 0.0305(3) Uani 1.00 1 d .
O(1) O 0.1887(3) 0.2557(3) 0.5948(2) 0.0296(7) Uani 1.00 1 d .
O(2) O 0.1152(3) 0.1154(3) 0.7967(2) 0.0291(7) Uani 1.00 1 d .
O(3) O -0.0621(3) 0.2133(2) 0.6808(2) 0.0269(7) Uani 1.00 1 d .
N(1) N 0.4643(4) 0.0955(4) 0.6000(2) 0.0338(10) Uani 1.00 1 d .
C(1) C 0.1651(4) 0.0634(4) 0.5379(3) 0.0305(11) Uani 1.00 1 d .
C(2) C 0.1645(5) -0.0114(5) 0.4735(3) 0.0364(12) Uani 1.00 1 d .
C(3) C 0.1960(5) 0.0340(5) 0.4018(3) 0.0428(14) Uani 1.00 1 d .
C(4) C 0.2273(5) 0.1537(5) 0.3947(3) 0.0414(13) Uani 1.00 1 d .
C(5) C 0.2281(5) 0.2287(5) 0.4587(3) 0.0376(13) Uani 1.00 1 d .
C(6) C 0.1930(4) 0.1847(4) 0.5313(3) 0.0294(11) Uani 1.00 1 d .
C(7) C 0.3186(4) 0.1844(4) 0.8478(3) 0.0275(10) Uani 1.00 1 d .
C(8) C 0.4111(5) 0.1934(5) 0.9091(3) 0.0380(13) Uani 1.00 1 d .
C(9) C 0.3924(6) 0.1324(5) 0.9775(3) 0.0424(14) Uani 1.00 1 d .
C(10) C 0.2851(6) 0.0633(5) 0.9848(3) 0.0466(16) Uani 1.00 1 d .
C(11) C 0.1891(5) 0.0539(4) 0.9252(3) 0.0357(12) Uani 1.00 1 d .
C(12) C 0.2043(5) 0.1170(4) 0.8557(2) 0.0275(10) Uani 1.00 1 d .
C(13) C -0.0821(4) 0.4187(4) 0.7084(2) 0.0282(10) Uani 1.00 1 d .
C(14) C -0.1590(4) 0.5215(4) 0.7119(3) 0.0302(11) Uani 1.00 1 d .
C(15) C -0.2924(5) 0.5127(5) 0.6964(3) 0.0342(12) Uani 1.00 1 d .
C(16) C -0.3467(5) 0.4035(5) 0.6774(3) 0.0373(12) Uani 1.00 1 d .
C(17) C -0.2713(4) 0.3021(4) 0.6725(2) 0.0287(11) Uani 1.00 1 d .
C(18) C -0.1389(4) 0.3098(4) 0.6869(2) 0.0245(10) Uani 1.00 1 d .
C(19) C 0.5086(5) 0.1315(5) 0.5458(3) 0.0345(12) Uani 1.00 1 d .
C(20) C 0.5667(6) 0.1831(5) 0.4768(3) 0.0490(16) Uani 1.00 1 d .
H(1) H 0.1425 -0.0932 0.4787 0.044 Uiso 1.00 1 c R
H(2) H 0.1962 -0.0168 0.3575 0.051 Uiso 1.00 1 c R
H(3) H 0.2485 0.1845 0.3453 0.050 Uiso 1.00 1 c R
H(4) H 0.2525 0.3099 0.4534 0.045 Uiso 1.00 1 c R
H(5) H 0.4863 0.2410 0.9039 0.046 Uiso 1.00 1 c R
H(6) H 0.4547 0.1386 1.0197 0.051 Uiso 1.00 1 c R
H(7) H 0.2753 0.0202 1.0319 0.056 Uiso 1.00 1 c R
H(8) H 0.1148 0.0056 0.9316 0.043 Uiso 1.00 1 c R
H(9) H -0.1206 0.5964 0.7248 0.036 Uiso 1.00 1 c R
H(10) H -0.3457 0.5816 0.6988 0.041 Uiso 1.00 1 c R
H(11) H -0.4377 0.3978 0.6675 0.045 Uiso 1.00 1 c R
H(12) H -0.3103 0.2276 0.6593 0.034 Uiso 1.00 1 c R
H(13) H 0.4996 0.2241 0.4447 0.059 Uiso 1.00 1 c R
H(14) H 0.6051 0.1194 0.4462 0.059 Uiso 1.00 1 c R
H(15) H 0.6342 0.2403 0.4935 0.059 Uiso 1.00 1 c R

loop_
_atom_site_aniso_label
_atom_site_aniso_U_11
_atom_site_aniso_U_22
_atom_site_aniso_U_33
_atom_site_aniso_U_12
_atom_site_aniso_U_13
_atom_site_aniso_U_23
Mo(1) 0.0234(2) 0.0212(2) 0.0235(2) -0.00127(16) -0.00044(16) 0.00028(17)
Cu(1) 0.0282(3) 0.0270(3) 0.0283(3) 0.0022(2) 0.0002(2) 0.0015(2)
S(1) 0.0288(6) 0.0238(6) 0.0294(6) -0.0007(4) -0.0005(5) -0.0011(5)
S(2) 0.0257(6) 0.0247(6) 0.0280(6) -0.0021(4) -0.0002(4) -0.0005(5)
S(3) 0.0245(6) 0.0256(6) 0.0413(7) -0.0012(5) -0.0002(5) -0.0086(5)
O(1) 0.036(2) 0.0267(18) 0.0259(18) 0.0012(15) 0.0016(15) 0.0013(15)
O(2) 0.0301(18) 0.0325(19) 0.0250(18) -0.0038(15) 0.0031(14) 0.0039(15)
O(3) 0.0213(16) 0.0250(17) 0.034(2) -0.0003(13) -0.0036(14) 0.0006(15)
N(1) 0.032(2) 0.037(2) 0.033(2) -0.0026(19) 0.0023(19) -0.003(2)
C(1) 0.029(2) 0.031(2) 0.032(2) -0.000(2) -0.003(2) -0.004(2)
C(2) 0.036(3) 0.036(3) 0.037(3) 0.001(2) -0.009(2) -0.007(2)
C(3) 0.046(3) 0.052(3) 0.031(3) 0.000(2) -0.001(2) -0.014(2)
C(4) 0.046(3) 0.053(3) 0.025(2) 0.009(2) 0.007(2) -0.001(2)
C(5) 0.045(3) 0.038(3) 0.030(2) 0.001(2) 0.004(2) 0.001(2)
C(6) 0.030(2) 0.033(2) 0.025(2) 0.003(2) -0.002(2) -0.003(2)
C(7) 0.033(2) 0.022(2) 0.027(2) 0.0019(19) -0.000(2) -0.004(2)
C(8) 0.033(2) 0.042(3) 0.037(3) 0.005(2) -0.008(2) -0.008(2)
C(9) 0.057(3) 0.037(3) 0.032(3) 0.005(2) -0.009(2) 0.000(2)
C(10) 0.076(4) 0.041(3) 0.023(2) 0.011(3) 0.001(2) 0.003(2)
C(11) 0.051(3) 0.031(2) 0.025(2) -0.002(2) 0.009(2) 0.002(2)
C(12) 0.040(2) 0.025(2) 0.018(2) 0.006(2) -0.002(2) -0.0012(19)
C(13) 0.025(2) 0.034(2) 0.027(2) -0.000(2) 0.005(2) -0.001(2)
C(14) 0.031(2) 0.029(2) 0.031(2) 0.003(2) 0.006(2) -0.002(2)
C(15) 0.034(2) 0.037(3) 0.032(2) 0.014(2) 0.005(2) 0.001(2)
C(16) 0.034(2) 0.048(3) 0.031(2) 0.002(2) -0.001(2) 0.004(2)
C(17) 0.027(2) 0.031(2) 0.027(2) -0.005(2) -0.003(2) 0.003(2)
C(18) 0.024(2) 0.031(2) 0.018(2) -0.0009(19) -0.0002(18) -0.0024(19)
C(19) 0.031(2) 0.037(3) 0.035(3) -0.003(2) 0.003(2) -0.002(2)
C(20) 0.048(3) 0.053(4) 0.047(3) -0.004(3) 0.017(3) 0.008(3)

loop_
_atom_type_symbol
_atom_type_description
_atom_type_scat_dispersion_real
_atom_type_scat_dispersion_imag
_atom_type_scat_source
C C 0.003 0.002
;
International Tables for Crystallography
(1992, Vol. C, Tables 4.2.6.8 and 6.1.1.4)
;
H H 0.000 0.000
;
International Tables for Crystallography
(1992, Vol. C, Table 6.1.1.4)
;
N N 0.006 0.003
;
International Tables for Crystallography
(1992, Vol. C, Tables 4.2.6.8 and 6.1.1.4)
;
O O 0.011 0.006
;
International Tables for Crystallography
(1992, Vol. C, Tables 4.2.6.8 and 6.1.1.4)
;
Mo Mo -1.683 0.686
;
International Tables for Crystallography
(1992, Vol. C, Tables 4.2.6.8 and 6.1.1.4)
;
Cu Cu 0.320 1.265
;
International Tables for Crystallography
(1992, Vol. C, Tables 4.2.6.8 and 6.1.1.4)
;
S S 0.125 0.123
;
International Tables for Crystallography
(1992, Vol. C, Tables 4.2.6.8 and 6.1.1.4)
;

loop_
_geom_angle_atom_site_label_1
_geom_angle_atom_site_label_2
_geom_angle_atom_site_label_3
_geom_angle
_geom_angle_publ_flag
_geom_angle_site_symmetry_1
_geom_angle_site_symmetry_3
Cu(1) Mo(1) S(1) 52.40(3) yes . .
Cu(1) Mo(1) S(2) 53.65(3) yes . .
Cu(1) Mo(1) S(3) 136.86(3) yes . .
Cu(1) Mo(1) O(1) 79.65(10) yes . .
Cu(1) Mo(1) O(2) 80.99(10) yes . .
Cu(1) Mo(1) O(3) 144.65(9) yes . .
S(1) Mo(1) S(2) 106.02(4) yes . .
S(1) Mo(1) S(3) 164.73(4) yes . .
S(1) Mo(1) O(1) 79.97(10) yes . .
S(1) Mo(1) O(2) 86.80(10) yes . .
S(1) Mo(1) O(3) 92.74(10) yes . .
S(2) Mo(1) S(3) 84.91(4) yes . .
S(2) Mo(1) O(1) 89.50(10) yes . .
S(2) Mo(1) O(2) 80.47(10) yes . .
S(2) Mo(1) O(3) 159.50(10) yes . .
S(3) Mo(1) O(1) 89.66(10) yes . .
S(3) Mo(1) O(2) 105.84(10) yes . .
S(3) Mo(1) O(3) 78.39(10) yes . .
O(1) Mo(1) O(2) 160.56(14) yes . .
O(1) Mo(1) O(3) 102.10(14) yes . .
O(2) Mo(1) O(3) 92.64(14) yes . .
Mo(1) Cu(1) S(1) 56.03(3) yes . .
Mo(1) Cu(1) S(2) 54.77(3) yes . .
Mo(1) Cu(1) S(3) 128.13(4) yes . 2_546
Mo(1) Cu(1) N(1) 117.11(12) yes . .
S(1) Cu(1) S(2) 110.76(5) yes . .
S(1) Cu(1) S(3) 110.04(5) yes . 2_546
S(1) Cu(1) N(1) 109.28(13) yes . .
S(2) Cu(1) S(3) 109.41(5) yes . 2_546
S(2) Cu(1) N(1) 102.59(13) yes . .
S(3) Cu(1) N(1) 114.55(13) yes 2_546 .
Mo(1) S(1) Cu(1) 71.57(4) yes . .
Mo(1) S(1) C(1) 98.44(17) yes . .
Cu(1) S(1) C(1) 97.29(17) yes . .
Mo(1) S(2) Cu(1) 71.59(3) yes . .
Mo(1) S(2) C(7) 99.14(17) yes . .
Cu(1) S(2) C(7) 97.41(16) yes . .
Mo(1) S(3) Cu(1) 140.69(6) yes . 2_556
Mo(1) S(3) C(13) 100.20(18) yes . .
Cu(1) S(3) C(13) 112.87(18) yes 2_556 .
Mo(1) O(1) C(6) 124.9(3) yes . .
Mo(1) O(2) C(12) 125.0(3) yes . .
Mo(1) O(3) C(18) 127.6(2) yes . .
Cu(1) N(1) C(19) 164.3(4) yes . .
S(1) C(1) C(2) 123.3(4) yes . .
S(1) C(1) C(6) 115.4(3) yes . .
C(2) C(1) C(6) 121.2(4) yes . .
C(1) C(2) C(3) 119.5(5) yes . .
C(2) C(3) C(4) 119.9(5) yes . .
C(3) C(4) C(5) 120.8(5) yes . .
C(4) C(5) C(6) 119.9(5) yes . .
O(1) C(6) C(1) 119.5(4) yes . .
O(1) C(6) C(5) 121.9(4) yes . .
C(1) C(6) C(5) 118.5(4) yes . .
S(2) C(7) C(8) 123.7(4) yes . .
S(2) C(7) C(12) 115.1(3) yes . .
C(8) C(7) C(12) 121.0(4) yes . .
C(7) C(8) C(9) 119.2(5) yes . .
C(8) C(9) C(10) 120.4(5) yes . .
C(9) C(10) C(11) 121.9(5) yes . .
C(10) C(11) C(12) 118.9(5) yes . .
O(2) C(12) C(7) 118.9(4) yes . .
O(2) C(12) C(11) 122.6(4) yes . .
C(7) C(12) C(11) 118.5(4) yes . .
S(3) C(13) C(14) 125.3(3) yes . .
S(3) C(13) C(18) 114.9(3) yes . .
C(14) C(13) C(18) 119.9(4) yes . .
C(13) C(14) C(15) 119.3(4) yes . .
C(14) C(15) C(16) 119.7(5) yes . .
C(15) C(16) C(17) 121.4(5) yes . .
C(16) C(17) C(18) 119.6(4) yes . .
O(3) C(18) C(13) 118.7(4) yes . .
O(3) C(18) C(17) 121.1(4) yes . .
C(13) C(18) C(17) 120.1(4) yes . .
N(1) C(19) C(20) 177.6(6) yes . .
C(1) C(2) H(1) 120 no . .
C(3) C(2) H(1) 120 no . .
C(2) C(3) H(2) 120 no . .
C(4) C(3) H(2) 120 no . .
C(3) C(4) H(3) 120 no . .
C(5) C(4) H(3) 120 no . .
C(4) C(5) H(4) 120 no . .
C(6) C(5) H(4) 120 no . .
C(7) C(8) H(5) 120 no . .
C(9) C(8) H(5) 120 no . .
C(8) C(9) H(6) 120 no . .
C(10) C(9) H(6) 120 no . .
C(9) C(10) H(7) 120 no . .
C(11) C(10) H(7) 119 no . .
C(10) C(11) H(8) 121 no . .
C(12) C(11) H(8) 121 no . .
C(13) C(14) H(9) 120 no . .
C(15) C(14) H(9) 120 no . .
C(14) C(15) H(10) 120 no . .
C(16) C(15) H(10) 120 no . .
C(15) C(16) H(11) 119 no . .
C(17) C(16) H(11) 119 no . .
C(16) C(17) H(12) 120 no . .
C(18) C(17) H(12) 120 no . .
C(19) C(20) H(13) 110 no . .
C(19) C(20) H(14) 110 no . .
C(19) C(20) H(15) 110 no . .
H(13) C(20) H(14) 110 no . .
H(13) C(20) H(15) 110 no . .
H(14) C(20) H(15) 110 no . .

loop_
_geom_bond_atom_site_label_1
_geom_bond_atom_site_label_2
_geom_bond_distance
_geom_bond_publ_flag
_geom_bond_site_symmetry_2
Mo(1) Cu(1) 2.7769(7) yes .
Mo(1) S(1) 2.4274(13) yes .
Mo(1) S(2) 2.3905(12) yes .
Mo(1) S(3) 2.4373(14) yes .
Mo(1) O(1) 1.980(3) yes .
Mo(1) O(2) 1.984(3) yes .
Mo(1) O(3) 1.972(3) yes .
Cu(1) S(1) 2.3191(13) yes .
Cu(1) S(2) 2.3570(14) yes .
Cu(1) S(3) 2.2851(14) yes 2_546
Cu(1) N(1) 2.019(4) yes .
S(1) C(1) 1.765(5) yes .
S(2) C(7) 1.754(5) yes .
S(3) C(13) 1.748(4) yes .
O(1) C(6) 1.352(6) yes .
O(2) C(12) 1.338(5) yes .
O(3) C(18) 1.349(5) yes .
N(1) C(19) 1.130(7) yes .
C(1) C(2) 1.386(7) yes .
C(1) C(6) 1.395(7) yes .
C(2) C(3) 1.383(8) yes .
C(3) C(4) 1.387(9) yes .
C(4) C(5) 1.381(8) yes .
C(5) C(6) 1.402(7) yes .
C(7) C(8) 1.393(7) yes .
C(7) C(12) 1.413(7) yes .
C(8) C(9) 1.378(8) yes .
C(9) C(10) 1.363(9) yes .
C(10) C(11) 1.396(8) yes .
C(11) C(12) 1.400(7) yes .
C(13) C(14) 1.402(7) yes .
C(13) C(18) 1.396(7) yes .
C(14) C(15) 1.396(7) yes .
C(15) C(16) 1.379(8) yes .
C(16) C(17) 1.382(7) yes .
C(17) C(18) 1.382(6) yes .
C(19) C(20) 1.469(8) yes .
C(2) H(1) 0.95 no .
C(3) H(2) 0.95 no .
C(4) H(3) 0.95 no .
C(5) H(4) 0.95 no .
C(8) H(5) 0.95 no .
C(9) H(6) 0.95 no .
C(10) H(7) 0.95 no .
C(11) H(8) 0.95 no .
C(14) H(9) 0.95 no .
C(15) H(10) 0.95 no .
C(16) H(11) 0.95 no .
C(17) H(12) 0.95 no .
C(20) H(13) 0.98 no .
C(20) H(14) 0.98 no .
C(20) H(15) 0.98 no .

loop_
_geom_contact_atom_site_label_1
_geom_contact_atom_site_label_2
_geom_contact_distance
_geom_contact_site_symmetry_2
Mo(1) C(1) 3.204(5) .
Mo(1) C(6) 2.969(5) .
Mo(1) C(7) 3.182(5) .
Mo(1) C(12) 2.961(4) .
Mo(1) C(13) 3.241(5) .
Mo(1) C(18) 2.992(4) .
Cu(1) O(1) 3.107(3) .
Cu(1) O(2) 3.150(3) .
Cu(1) C(1) 3.087(5) .
Cu(1) C(6) 3.339(5) .
Cu(1) C(7) 3.114(5) .
Cu(1) C(12) 3.355(5) .
Cu(1) C(13) 3.373(4) 2_546
Cu(1) C(19) 3.122(5) .
S(1) S(2) 3.5830(17) 2_546
S(1) O(1) 2.853(3) .
S(1) O(2) 3.048(3) .
S(1) O(3) 3.200(3) .
S(1) N(1) 3.542(4) .
S(1) C(2) 2.779(5) .
S(1) C(2) 3.574(5) 3_556
S(1) C(3) 3.539(5) 3_556
S(1) C(6) 2.679(5) .
S(2) S(1) 3.5830(17) 2_556
S(2) S(3) 3.2591(17) .
S(2) O(1) 3.091(3) .
S(2) O(2) 2.842(3) .
S(2) N(1) 3.422(4) .
S(2) C(8) 2.779(5) .
S(2) C(12) 2.679(5) .
S(3) S(2) 3.2591(17) .
S(3) O(1) 3.131(3) .
S(3) O(2) 3.538(3) .
S(3) O(3) 2.810(3) .
S(3) C(7) 3.482(5) 2_556
S(3) C(12) 3.520(5) 2_556
S(3) C(14) 2.801(5) .
S(3) C(18) 2.657(4) .
O(1) Cu(1) 3.107(3) .
O(1) S(1) 2.853(3) .
O(1) S(2) 3.091(3) .
O(1) S(3) 3.131(3) .
O(1) O(3) 3.073(4) .
O(1) N(1) 3.363(5) .
O(1) C(1) 2.374(6) .
O(1) C(5) 2.408(6) .
O(1) C(11) 3.595(6) 2_556
O(2) Cu(1) 3.150(3) .
O(2) S(1) 3.048(3) .
O(2) S(2) 2.842(3) .
O(2) S(3) 3.538(3) .
O(2) O(3) 2.861(4) .
O(2) C(7) 2.369(6) .
O(2) C(11) 2.402(6) .
O(2) C(15) 3.534(6) 2_446
O(3) S(1) 3.200(3) .
O(3) S(3) 2.810(3) .
O(3) O(1) 3.073(4) .
O(3) O(2) 2.861(4) .
O(3) C(3) 3.380(7) 3_556
O(3) C(13) 2.362(6) .
O(3) C(15) 3.469(6) 2_446
O(3) C(17) 2.378(5) .
N(1) S(1) 3.542(4) .
N(1) S(2) 3.422(4) .
N(1) O(1) 3.363(5) .
N(1) C(1) 3.243(6) .
N(1) C(6) 3.154(6) .
N(1) C(19) 3.587(7) 3_656
N(1) C(20) 2.598(7) .
N(1) C(20) 3.399(7) 3_656
C(1) Mo(1) 3.204(5) .
C(1) Cu(1) 3.087(5) .
C(1) O(1) 2.374(6) .
C(1) N(1) 3.243(6) .
C(1) C(2) 3.451(7) 3_556
C(1) C(3) 2.392(7) .
C(1) C(4) 2.758(7) .
C(1) C(5) 2.404(7) .
C(2) S(1) 2.779(5) .
C(2) S(1) 3.574(5) 3_556
C(2) C(1) 3.451(7) 3_556
C(2) C(2) 3.564(7) 3_556
C(2) C(4) 2.398(8) .
C(2) C(5) 2.784(8) .
C(2) C(6) 2.423(7) .
C(2) C(20) 3.454(8) 3_656
C(3) S(1) 3.539(5) 3_556
C(3) O(3) 3.380(7) 3_556
C(3) C(1) 2.392(7) .
C(3) C(5) 2.407(8) .
C(3) C(6) 2.791(8) .
C(3) C(15) 3.570(7) 4_554
C(4) C(1) 2.758(7) .
C(4) C(2) 2.398(8) .
C(4) C(6) 2.408(7) .
C(5) O(1) 2.408(6) .
C(5) C(1) 2.404(7) .
C(5) C(2) 2.784(8) .
C(5) C(3) 2.407(8) .
C(5) C(8) 3.458(7) 4_454
C(5) C(19) 3.380(7) .
C(5) C(20) 3.533(8) .
C(6) Mo(1) 2.969(5) .
C(6) Cu(1) 3.339(5) .
C(6) S(1) 2.679(5) .
C(6) N(1) 3.154(6) .
C(6) C(2) 2.423(7) .
C(6) C(3) 2.791(8) .
C(6) C(4) 2.408(7) .
C(6) C(19) 3.312(7) .
C(7) Mo(1) 3.182(5) .
C(7) Cu(1) 3.114(5) .
C(7) S(3) 3.482(5) 2_546
C(7) O(2) 2.369(6) .
C(7) C(9) 2.390(7) .
C(7) C(10) 2.749(7) .
C(7) C(11) 2.417(7) .
C(8) S(2) 2.779(5) .
C(8) C(5) 3.458(7) 4_555
C(8) C(10) 2.379(8) .
C(8) C(11) 2.799(8) .
C(8) C(12) 2.441(7) .
C(9) C(7) 2.390(7) .
C(9) C(11) 2.411(8) .
C(9) C(12) 2.793(7) .
C(10) C(7) 2.749(7) .
C(10) C(8) 2.379(8) .
C(10) C(12) 2.408(7) .
C(11) O(1) 3.595(6) 2_546
C(11) O(2) 2.402(6) .
C(11) C(7) 2.417(7) .
C(11) C(8) 2.799(8) .
C(11) C(9) 2.411(8) .
C(11) C(20) 3.342(8) 4_455
C(12) Mo(1) 2.961(4) .
C(12) Cu(1) 3.355(5) .
C(12) S(2) 2.679(5) .
C(12) S(3) 3.520(5) 2_546
C(12) C(8) 2.441(7) .
C(12) C(9) 2.793(7) .
C(12) C(10) 2.408(7) .
C(12) C(20) 3.407(8) 4_455
C(13) Mo(1) 3.241(5) .
C(13) Cu(1) 3.373(4) 2_556
C(13) O(3) 2.362(6) .
C(13) C(15) 2.414(7) .
C(13) C(16) 2.765(7) .
C(13) C(17) 2.408(6) .
C(14) S(3) 2.801(5) .
C(14) C(16) 2.399(7) .
C(14) C(17) 2.789(7) .
C(14) C(18) 2.422(7) .
C(15) O(2) 3.534(6) 2_456
C(15) O(3) 3.469(6) 2_456
C(15) C(3) 3.570(7) 4_455
C(15) C(13) 2.414(7) .
C(15) C(17) 2.407(7) .
C(15) C(18) 2.781(7) .
C(16) C(13) 2.765(7) .
C(16) C(14) 2.399(7) .
C(16) C(18) 2.388(7) .
C(17) O(3) 2.378(5) .
C(17) C(13) 2.408(6) .
C(17) C(14) 2.789(7) .
C(17) C(15) 2.407(7) .
C(18) Mo(1) 2.992(4) .
C(18) S(3) 2.657(4) .
C(18) C(14) 2.422(7) .
C(18) C(15) 2.781(7) .
C(18) C(16) 2.388(7) .
C(19) Cu(1) 3.122(5) .
C(19) N(1) 3.587(7) 3_656
C(19) C(5) 3.380(7) .
C(19) C(6) 3.312(7) .
C(19) C(19) 3.340(8) 3_656
C(20) N(1) 2.598(7) .
C(20) N(1) 3.399(7) 3_656
C(20) C(2) 3.454(8) 3_656
C(20) C(5) 3.533(8) .
C(20) C(11) 3.342(8) 4_554
C(20) C(12) 3.407(8) 4_554
Cu(1) H(9) 3.1974 2_546
Cu(1) H(14) 3.104 3_656
S(1) H(1) 2.9101 .
S(1) H(1) 3.5437 3_556
S(1) H(2) 3.4873 3_556
S(1) H(5) 3.3642 2_546
S(1) H(14) 3.360 3_656
S(2) H(5) 2.9207 .
S(2) H(9) 3.3423 2_546
S(2) H(11) 3.2917 1_655
S(3) H(9) 2.9534 .
O(1) H(4) 2.613 .
O(1) H(6) 2.938 4_454
O(1) H(8) 3.500 2_556
O(2) H(8) 2.622 .
O(2) H(10) 2.814 2_446
O(2) H(11) 3.129 2_446
O(2) H(13) 3.372 4_455
O(3) H(1) 3.126 3_556
O(3) H(2) 2.668 3_556
O(3) H(6) 3.234 4_454
O(3) H(10) 2.743 2_446
O(3) H(12) 2.579 .
N(1) H(9) 3.347 2_546
N(1) H(12) 2.904 1_655
N(1) H(13) 3.066 .
N(1) H(14) 3.080 .
N(1) H(14) 2.626 3_656
N(1) H(15) 3.056 .
C(1) H(1) 2.037 .
C(1) H(1) 3.195 3_556
C(1) H(2) 3.252 .
C(1) H(4) 3.265 .
C(1) H(14) 3.139 3_656
C(2) H(1) 3.511 3_556
C(2) H(2) 2.032 .
C(2) H(3) 3.253 .
C(2) H(14) 2.956 3_656
C(2) H(15) 3.335 3_656
C(3) H(1) 2.034 .
C(3) H(3) 2.032 .
C(3) H(4) 3.263 .
C(3) H(5) 3.325 4_454
C(3) H(12) 3.347 3_556
C(4) H(1) 3.257 .
C(4) H(2) 2.036 .
C(4) H(4) 2.031 .
C(4) H(5) 2.765 4_454
C(4) H(13) 3.008 .
C(5) H(2) 3.262 .
C(5) H(3) 2.026 .
C(5) H(5) 2.651 4_454
C(5) H(6) 3.398 4_454
C(5) H(7) 3.271 2_556
C(5) H(13) 2.825 .
C(6) H(1) 3.279 .
C(6) H(3) 3.265 .
C(6) H(4) 2.050 .
C(6) H(5) 3.100 4_454
C(6) H(6) 3.159 4_454
C(6) H(13) 3.583 .
C(7) H(5) 2.045 .
C(7) H(6) 3.250 .
C(7) H(8) 3.283 .
C(7) H(9) 3.550 2_546
C(7) H(14) 3.588 4_455
C(7) H(15) 3.317 4_455
C(8) H(1) 3.135 2_556
C(8) H(4) 3.573 4_555
C(8) H(6) 2.025 .
C(8) H(7) 3.230 .
C(8) H(9) 3.403 2_546
C(8) H(15) 3.345 4_455
C(9) H(1) 3.190 2_556
C(9) H(5) 2.031 .
C(9) H(6) 3.423 3_657
C(9) H(7) 2.004 .
C(9) H(8) 3.264 .
C(9) H(15) 3.047 4_455
C(10) H(4) 3.061 2_546
C(10) H(5) 3.236 .
C(10) H(6) 2.011 .
C(10) H(6) 3.517 3_657
C(10) H(8) 2.049 .
C(10) H(15) 2.705 4_455
C(11) H(4) 3.473 2_546
C(11) H(6) 3.264 .
C(11) H(7) 2.034 .
C(11) H(11) 3.460 2_446
C(11) H(13) 3.192 4_455
C(11) H(15) 2.659 4_455
C(12) H(5) 3.299 .
C(12) H(7) 3.263 .
C(12) H(8) 2.053 .
C(12) H(13) 3.202 4_455
C(12) H(14) 3.511 4_455
C(12) H(15) 2.969 4_455
C(13) H(3) 3.206 4_455
C(13) H(6) 3.337 4_454
C(13) H(7) 3.377 4_454
C(13) H(9) 2.052 .
C(13) H(10) 3.275 .
C(13) H(12) 3.267 .
C(14) H(2) 2.967 4_455
C(14) H(3) 3.549 3_566
C(14) H(3) 3.416 4_455
C(14) H(4) 3.507 3_566
C(14) H(7) 3.166 4_454
C(14) H(10) 2.045 .
C(14) H(11) 3.254 .
C(14) H(12) 3.222 2_456
C(15) H(2) 2.772 4_455
C(15) H(3) 3.502 3_566
C(15) H(3) 3.390 4_455
C(15) H(4) 3.289 3_566
C(15) H(7) 2.959 4_454
C(15) H(9) 2.047 .
C(15) H(11) 2.021 .
C(15) H(12) 3.261 .
C(15) H(12) 3.582 2_456
C(16) H(2) 3.351 4_455
C(16) H(3) 3.159 4_455
C(16) H(7) 2.971 4_454
C(16) H(8) 3.467 2_456
C(16) H(9) 3.258 .
C(16) H(10) 2.030 .
C(16) H(12) 2.033 .
C(17) H(2) 3.336 3_556
C(17) H(3) 2.966 4_455
C(17) H(7) 3.181 4_454
C(17) H(9) 3.137 2_446
C(17) H(10) 3.261 .
C(17) H(10) 3.494 2_446
C(17) H(11) 2.024 .
C(17) H(15) 3.255 1_455
C(18) H(2) 3.417 3_556
C(18) H(3) 3.003 4_455
C(18) H(6) 3.120 4_454
C(18) H(7) 3.358 4_454
C(18) H(9) 3.281 .
C(18) H(10) 3.231 2_446
C(18) H(11) 3.243 .
C(18) H(12) 2.033 .
C(19) H(12) 2.851 1_655
C(19) H(13) 2.019 .
C(19) H(14) 2.019 .
C(19) H(14) 3.053 3_656
C(19) H(15) 2.019 .
C(20) H(1) 3.227 3_656
C(20) H(4) 3.549 .
C(20) H(12) 3.363 1_655
H(1) S(1) 2.9101 .
H(1) S(1) 3.5437 3_556
H(1) O(3) 3.126 3_556
H(1) C(1) 2.037 .
H(1) C(1) 3.195 3_556
H(1) C(2) 3.511 3_556
H(1) C(3) 2.034 .
H(1) C(4) 3.257 .
H(1) C(6) 3.279 .
H(1) C(8) 3.135 2_546
H(1) C(9) 3.190 2_546
H(1) C(20) 3.227 3_656
H(1) H(2) 2.337 .
H(1) H(5) 3.085 2_546
H(1) H(6) 3.170 2_546
H(1) H(12) 3.352 3_556
H(1) H(14) 2.871 3_656
H(1) H(15) 2.858 3_656
H(2) S(1) 3.4873 3_556
H(2) O(3) 2.668 3_556
H(2) C(1) 3.252 .
H(2) C(2) 2.032 .
H(2) C(4) 2.036 .
H(2) C(5) 3.262 .
H(2) C(14) 2.967 4_554
H(2) C(15) 2.772 4_554
H(2) C(16) 3.351 4_554
H(2) C(17) 3.336 3_556
H(2) C(18) 3.417 3_556
H(2) H(1) 2.337 .
H(2) H(3) 2.332 .
H(2) H(9) 3.152 4_554
H(2) H(10) 2.831 4_554
H(2) H(12) 2.662 3_556
H(3) C(2) 3.253 .
H(3) C(3) 2.032 .
H(3) C(5) 2.026 .
H(3) C(6) 3.265 .
H(3) C(13) 3.206 4_554
H(3) C(14) 3.549 3_566
H(3) C(14) 3.416 4_554
H(3) C(15) 3.502 3_566
H(3) C(15) 3.390 4_554
H(3) C(16) 3.159 4_554
H(3) C(17) 2.966 4_554
H(3) C(18) 3.003 4_554
H(3) H(2) 2.332 .
H(3) H(4) 2.326 .
H(3) H(5) 3.046 4_454
H(3) H(9) 3.014 3_566
H(3) H(10) 2.919 3_566
H(3) H(12) 3.368 4_554
H(3) H(13) 3.072 .
H(4) O(1) 2.613 .
H(4) C(1) 3.265 .
H(4) C(3) 3.263 .
H(4) C(4) 2.031 .
H(4) C(6) 2.050 .
H(4) C(8) 3.573 4_454
H(4) C(10) 3.061 2_556
H(4) C(11) 3.473 2_556
H(4) C(14) 3.507 3_566
H(4) C(15) 3.289 3_566
H(4) C(20) 3.549 .
H(4) H(3) 2.326 .
H(4) H(5) 2.898 4_454
H(4) H(6) 3.376 4_454
H(4) H(7) 2.388 2_556
H(4) H(8) 3.215 2_556
H(4) H(9) 3.454 3_566
H(4) H(10) 3.074 3_566
H(4) H(13) 2.738 .
H(5) S(1) 3.3642 2_556
H(5) S(2) 2.9207 .
H(5) C(3) 3.325 4_555
H(5) C(4) 2.765 4_555
H(5) C(5) 2.651 4_555
H(5) C(6) 3.100 4_555
H(5) C(7) 2.045 .
H(5) C(9) 2.031 .
H(5) C(10) 3.236 .
H(5) C(12) 3.299 .
H(5) H(1) 3.085 2_556
H(5) H(3) 3.046 4_555
H(5) H(4) 2.898 4_555
H(5) H(6) 2.330 .
H(5) H(9) 3.114 2_546
H(6) O(1) 2.938 4_555
H(6) O(3) 3.234 4_555
H(6) C(5) 3.398 4_555
H(6) C(6) 3.159 4_555
H(6) C(7) 3.250 .
H(6) C(8) 2.025 .
H(6) C(9) 3.423 3_657
H(6) C(10) 2.011 .
H(6) C(10) 3.517 3_657
H(6) C(11) 3.264 .
H(6) C(13) 3.337 4_555
H(6) C(18) 3.120 4_555
H(6) H(1) 3.170 2_556
H(6) H(4) 3.376 4_555
H(6) H(5) 2.330 .
H(6) H(6) 3.323 3_657
H(6) H(7) 2.296 .
H(6) H(7) 3.457 3_657
H(6) H(15) 3.587 4_455
H(7) C(5) 3.271 2_546
H(7) C(8) 3.230 .
H(7) C(9) 2.004 .
H(7) C(11) 2.034 .
H(7) C(12) 3.263 .
H(7) C(13) 3.377 4_555
H(7) C(14) 3.166 4_555
H(7) C(15) 2.959 4_555
H(7) C(16) 2.971 4_555
H(7) C(17) 3.181 4_555
H(7) C(18) 3.358 4_555
H(7) H(4) 2.388 2_546
H(7) H(6) 2.296 .
H(7) H(6) 3.457 3_657
H(7) H(8) 2.340 .
H(7) H(10) 3.373 4_555
H(7) H(11) 3.398 4_555
H(7) H(15) 3.111 4_455
H(8) O(1) 3.500 2_546
H(8) O(2) 2.622 .
H(8) C(7) 3.283 .
H(8) C(9) 3.264 .
H(8) C(10) 2.049 .
H(8) C(12) 2.053 .
H(8) C(16) 3.467 2_446
H(8) H(4) 3.215 2_546
H(8) H(7) 2.340 .
H(8) H(8) 3.411 3_557
H(8) H(10) 3.593 2_446
H(8) H(11) 2.724 2_446
H(8) H(13) 3.267 4_455
H(8) H(15) 3.043 4_455
H(9) Cu(1) 3.1974 2_556
H(9) S(2) 3.3423 2_556
H(9) S(3) 2.9534 .
H(9) N(1) 3.347 2_556
H(9) C(7) 3.550 2_556
H(9) C(8) 3.403 2_556
H(9) C(13) 2.052 .
H(9) C(15) 2.047 .
H(9) C(16) 3.258 .
H(9) C(17) 3.137 2_456
H(9) C(18) 3.281 .
H(9) H(2) 3.152 4_455
H(9) H(3) 3.014 3_566
H(9) H(4) 3.454 3_566
H(9) H(5) 3.114 2_556
H(9) H(10) 2.353 .
H(9) H(12) 2.598 2_456
H(10) O(2) 2.814 2_456
H(10) O(3) 2.743 2_456
H(10) C(13) 3.275 .
H(10) C(14) 2.045 .
H(10) C(16) 2.030 .
H(10) C(17) 3.261 .
H(10) C(17) 3.494 2_456
H(10) C(18) 3.231 2_456
H(10) H(2) 2.831 4_455
H(10) H(3) 2.919 3_566
H(10) H(4) 3.074 3_566
H(10) H(7) 3.373 4_454
H(10) H(8) 3.593 2_456
H(10) H(9) 2.353 .
H(10) H(11) 2.321 .
H(10) H(12) 3.294 2_456
H(11) S(2) 3.2917 1_455
H(11) O(2) 3.129 2_456
H(11) C(11) 3.460 2_456
H(11) C(14) 3.254 .
H(11) C(15) 2.021 .
H(11) C(17) 2.024 .
H(11) C(18) 3.243 .
H(11) H(7) 3.398 4_454
H(11) H(8) 2.724 2_456
H(11) H(10) 2.321 .
H(11) H(12) 2.325 .
H(11) H(15) 3.574 1_455
H(12) O(3) 2.579 .
H(12) N(1) 2.904 1_455
H(12) C(3) 3.347 3_556
H(12) C(13) 3.267 .
H(12) C(14) 3.222 2_446
H(12) C(15) 3.261 .
H(12) C(15) 3.582 2_446
H(12) C(16) 2.033 .
H(12) C(18) 2.033 .
H(12) C(19) 2.851 1_455
H(12) C(20) 3.363 1_455
H(12) H(1) 3.352 3_556
H(12) H(2) 2.662 3_556
H(12) H(3) 3.368 4_455
H(12) H(9) 2.598 2_446
H(12) H(10) 3.294 2_446
H(12) H(11) 2.325 .
H(12) H(15) 2.880 1_455
H(13) O(2) 3.372 4_554
H(13) N(1) 3.066 .
H(13) C(4) 3.008 .
H(13) C(5) 2.825 .
H(13) C(6) 3.583 .
H(13) C(11) 3.192 4_554
H(13) C(12) 3.202 4_554
H(13) C(19) 2.019 .
H(13) H(3) 3.072 .
H(13) H(4) 2.738 .
H(13) H(8) 3.267 4_554
H(13) H(14) 1.600 .
H(13) H(15) 1.600 .
H(14) Cu(1) 3.104 3_656
H(14) S(1) 3.360 3_656
H(14) N(1) 3.080 .
H(14) N(1) 2.626 3_656
H(14) C(1) 3.139 3_656
H(14) C(2) 2.956 3_656
H(14) C(7) 3.588 4_554
H(14) C(12) 3.511 4_554
H(14) C(19) 2.019 .
H(14) C(19) 3.053 3_656
H(14) H(1) 2.871 3_656
H(14) H(13) 1.600 .
H(14) H(15) 1.600 .
H(15) N(1) 3.056 .
H(15) C(2) 3.335 3_656
H(15) C(7) 3.317 4_554
H(15) C(8) 3.345 4_554
H(15) C(9) 3.047 4_554
H(15) C(10) 2.705 4_554
H(15) C(11) 2.659 4_554
H(15) C(12) 2.969 4_554
H(15) C(17) 3.255 1_655
H(15) C(19) 2.019 .
H(15) H(1) 2.858 3_656
H(15) H(6) 3.587 4_554
H(15) H(7) 3.111 4_554
H(15) H(8) 3.043 4_554
H(15) H(11) 3.574 1_655
H(15) H(12) 2.880 1_655
H(15) H(13) 1.600 .
H(15) H(14) 1.600 .

loop_
_geom_torsion_atom_site_label_1
_geom_torsion_atom_site_label_2
_geom_torsion_atom_site_label_3
_geom_torsion_atom_site_label_4
_geom_torsion
_geom_torsion_site_symmetry_1
_geom_torsion_site_symmetry_3
_geom_torsion_site_symmetry_4
Cu(1) Mo(1) S(1) C(1) -94.92(17) . . .
S(1) Mo(1) Cu(1) S(2) -177.66(5) . . .
S(1) Mo(1) Cu(1) N(1) 95.88(15) . . .
S(1) Mo(1) Cu(1) S(3) -89.79(6) . . 2_546
Cu(1) Mo(1) S(2) C(7) -94.83(17) . . .
S(2) Mo(1) Cu(1) S(1) 177.66(5) . . .
S(2) Mo(1) Cu(1) N(1) -86.46(14) . . .
S(2) Mo(1) Cu(1) S(3) 87.87(6) . . 2_546
Cu(1) Mo(1) S(3) C(13) 173.52(17) . . .
Cu(1) Mo(1) S(3) Cu(1) -39.01(12) . . 2_556
S(3) Mo(1) Cu(1) S(1) -163.51(6) . . .
S(3) Mo(1) Cu(1) S(2) 18.83(6) . . .
S(3) Mo(1) Cu(1) N(1) -67.63(15) . . .
S(3) Mo(1) Cu(1) S(3) 106.71(7) . . 2_546
Cu(1) Mo(1) O(1) C(6) 64.3(3) . . .
O(1) Mo(1) Cu(1) S(1) -85.25(10) . . .
O(1) Mo(1) Cu(1) S(2) 97.09(10) . . .
O(1) Mo(1) Cu(1) N(1) 10.63(17) . . .
O(1) Mo(1) Cu(1) S(3) -175.04(11) . . 2_546
Cu(1) Mo(1) O(2) C(12) 61.9(3) . . .
O(2) Mo(1) Cu(1) S(1) 92.91(10) . . .
O(2) Mo(1) Cu(1) S(2) -84.75(10) . . .
O(2) Mo(1) Cu(1) N(1) -171.21(17) . . .
O(2) Mo(1) Cu(1) S(3) 3.12(11) . . 2_546
Cu(1) Mo(1) O(3) C(18) -173.4(2) . . .
O(3) Mo(1) Cu(1) S(1) 11.12(18) . . .
O(3) Mo(1) Cu(1) S(2) -166.54(18) . . .
O(3) Mo(1) Cu(1) N(1) 107.0(2) . . .
O(3) Mo(1) Cu(1) S(3) -78.67(19) . . 2_546
S(1) Mo(1) S(2) Cu(1) 1.93(4) . . .
S(1) Mo(1) S(2) C(7) -92.90(17) . . .
S(2) Mo(1) S(1) Cu(1) -1.96(4) . . .
S(2) Mo(1) S(1) C(1) -96.88(17) . . .
S(1) Mo(1) S(3) C(13) 52.2(2) . . .
S(1) Mo(1) S(3) Cu(1) -160.37(13) . . 2_556
S(3) Mo(1) S(1) Cu(1) 132.53(16) . . .
S(3) Mo(1) S(1) C(1) 37.6(2) . . .
S(1) Mo(1) O(1) C(6) 10.9(3) . . .
O(1) Mo(1) S(1) Cu(1) 84.60(10) . . .
O(1) Mo(1) S(1) C(1) -10.32(19) . . .
S(1) Mo(1) O(2) C(12) 114.4(3) . . .
O(2) Mo(1) S(1) Cu(1) -81.09(10) . . .
O(2) Mo(1) S(1) C(1) -176.00(19) . . .
S(1) Mo(1) O(3) C(18) -164.6(3) . . .
O(3) Mo(1) S(1) Cu(1) -173.59(10) . . .
O(3) Mo(1) S(1) C(1) 91.50(19) . . .
S(2) Mo(1) S(3) C(13) -171.35(17) . . .
S(2) Mo(1) S(3) Cu(1) -23.88(9) . . 2_556
S(3) Mo(1) S(2) Cu(1) -167.20(4) . . .
S(3) Mo(1) S(2) C(7) 97.97(17) . . .
S(2) Mo(1) O(1) C(6) 117.3(3) . . .
O(1) Mo(1) S(2) Cu(1) -77.49(10) . . .
O(1) Mo(1) S(2) C(7) -172.32(19) . . .
S(2) Mo(1) O(2) C(12) 7.5(3) . . .
O(2) Mo(1) S(2) Cu(1) 85.78(10) . . .
O(2) Mo(1) S(2) C(7) -9.05(19) . . .
S(2) Mo(1) O(3) C(18) 39.0(5) . . .
O(3) Mo(1) S(2) Cu(1) 157.4(2) . . .
O(3) Mo(1) S(2) C(7) 62.6(3) . . .
S(3) Mo(1) O(1) C(6) -157.8(3) . . .
O(1) Mo(1) S(3) C(13) 99.1(2) . . .
O(1) Mo(1) S(3) Cu(1) -113.40(13) . . 2_556
S(3) Mo(1) O(2) C(12) -74.4(3) . . .
O(2) Mo(1) S(3) C(13) -92.8(2) . . .
O(2) Mo(1) S(3) Cu(1) 54.70(14) . . 2_556
S(3) Mo(1) O(3) C(18) 2.8(3) . . .
O(3) Mo(1) S(3) C(13) -3.3(2) . . .
O(3) Mo(1) S(3) Cu(1) 144.17(14) . . 2_556
O(1) Mo(1) O(2) C(12) 67.4(6) . . .
O(2) Mo(1) O(1) C(6) 58.8(6) . . .
O(1) Mo(1) O(3) C(18) -84.3(3) . . .
O(3) Mo(1) O(1) C(6) -79.7(3) . . .
O(2) Mo(1) O(3) C(18) 108.5(3) . . .
O(3) Mo(1) O(2) C(12) -153.0(3) . . .
Mo(1) Cu(1) S(1) C(1) 96.50(17) . . .
Mo(1) Cu(1) S(2) C(7) 97.21(17) . . .
Mo(1) Cu(1) S(3) Mo(1) 79.85(10) . 2_546 2_546
Mo(1) Cu(1) S(3) C(13) -135.20(18) . 2_546 2_546
Mo(1) Cu(1) N(1) C(19) -11.8(17) . . .
S(1) Cu(1) S(2) Mo(1) -2.07(5) . . .
S(1) Cu(1) S(2) C(7) 95.14(17) . . .
S(2) Cu(1) S(1) Mo(1) 2.04(5) . . .
S(2) Cu(1) S(1) C(1) 98.55(17) . . .
S(1) Cu(1) S(3) Mo(1) 17.87(11) . 2_546 2_546
S(1) Cu(1) S(3) C(13) 162.82(19) . 2_546 2_546
S(3) Cu(1) S(1) Mo(1) 123.15(4) 2_546 . .
S(3) Cu(1) S(1) C(1) -140.35(17) 2_546 . .
S(1) Cu(1) N(1) C(19) 49.1(16) . . .
N(1) Cu(1) S(1) Mo(1) -110.26(14) . . .
N(1) Cu(1) S(1) C(1) -13.8(2) . . .
S(2) Cu(1) S(3) Mo(1) 139.78(9) . 2_546 2_546
S(2) Cu(1) S(3) C(13) -75.27(19) . 2_546 2_546
S(3) Cu(1) S(2) Mo(1) -123.55(4) 2_546 . .
S(3) Cu(1) S(2) C(7) -26.33(17) 2_546 . .
S(2) Cu(1) N(1) C(19) -68.4(16) . . .
N(1) Cu(1) S(2) Mo(1) 114.45(12) . . .
N(1) Cu(1) S(2) C(7) -148.3(2) . . .
S(3) Cu(1) N(1) C(19) 173.1(16) 2_546 . .
N(1) Cu(1) S(3) Mo(1) -105.70(16) . 2_546 2_546
N(1) Cu(1) S(3) C(13) 39.3(2) . 2_546 2_546
Mo(1) S(1) C(1) C(2) -172.3(4) . . .
Mo(1) S(1) C(1) C(6) 11.2(4) . . .
Cu(1) S(1) C(1) C(2) 115.4(4) . . .
Cu(1) S(1) C(1) C(6) -61.2(3) . . .
Mo(1) S(2) C(7) C(8) -173.7(4) . . .
Mo(1) S(2) C(7) C(12) 11.6(3) . . .
Cu(1) S(2) C(7) C(8) 113.8(4) . . .
Cu(1) S(2) C(7) C(12) -60.9(3) . . .
Mo(1) S(3) C(13) C(14) -176.1(4) . . .
Mo(1) S(3) C(13) C(18) 4.2(3) . . .
Cu(1) S(3) C(13) C(14) 25.6(5) 2_556 . .
Cu(1) S(3) C(13) C(18) -154.1(3) 2_556 . .
Mo(1) O(1) C(6) C(1) -6.6(6) . . .
Mo(1) O(1) C(6) C(5) 175.1(3) . . .
Mo(1) O(2) C(12) C(7) -1.8(6) . . .
Mo(1) O(2) C(12) C(11) 178.6(3) . . .
Mo(1) O(3) C(18) C(13) -0.8(6) . . .
Mo(1) O(3) C(18) C(17) 179.4(3) . . .
Cu(1) N(1) C(19) C(20) 70(14) . . .
S(1) C(1) C(2) C(3) -174.3(4) . . .
S(1) C(1) C(6) O(1) -5.5(6) . . .
S(1) C(1) C(6) C(5) 172.9(4) . . .
C(2) C(1) C(6) O(1) 177.9(4) . . .
C(2) C(1) C(6) C(5) -3.7(7) . . .
C(6) C(1) C(2) C(3) 2.1(7) . . .
C(1) C(2) C(3) C(4) -0.3(7) . . .
C(2) C(3) C(4) C(5) 0.3(7) . . .
C(3) C(4) C(5) C(6) -2.0(8) . . .
C(4) C(5) C(6) O(1) -178.0(4) . . .
C(4) C(5) C(6) C(1) 3.7(7) . . .
S(2) C(7) C(8) C(9) -172.3(4) . . .
S(2) C(7) C(12) O(2) -8.3(6) . . .
S(2) C(7) C(12) C(11) 171.4(3) . . .
C(8) C(7) C(12) O(2) 176.9(4) . . .
C(8) C(7) C(12) C(11) -3.4(7) . . .
C(12) C(7) C(8) C(9) 2.1(8) . . .
C(7) C(8) C(9) C(10) 0.5(8) . . .
C(8) C(9) C(10) C(11) -1.8(9) . . .
C(9) C(10) C(11) C(12) 0.4(8) . . .
C(10) C(11) C(12) O(2) -178.1(5) . . .
C(10) C(11) C(12) C(7) 2.2(7) . . .
S(3) C(13) C(14) C(15) -177.6(4) . . .
S(3) C(13) C(18) O(3) -3.0(6) . . .
S(3) C(13) C(18) C(17) 176.9(3) . . .
C(14) C(13) C(18) O(3) 177.3(4) . . .
C(14) C(13) C(18) C(17) -2.8(7) . . .
C(18) C(13) C(14) C(15) 2.1(7) . . .
C(13) C(14) C(15) C(16) -0.3(6) . . .
C(14) C(15) C(16) C(17) -0.8(8) . . .
C(15) C(16) C(17) C(18) 0.1(6) . . .
C(16) C(17) C(18) O(3) -178.4(4) . . .
C(16) C(17) C(18) C(13) 1.8(7) . . .
